data_7712975
loop_
_publ_author_name
'Arumugam, Ramar'
'Nayak, Prakash'
'Dey, Bijoy'
'Kannan, Ramkumar'
'Venkatasubbaiah, Krishnan'
'Chandrasekhar, Vadapalli'

_publ_section_title
;
 2-Hydroxyphenyl Benzimidazoles and their Boron Complexes: Synthesis,
 Structure, Aggregation-Induced Emission and Picric acid Sensing
;
_journal_name_full 'Dalton Transactions'
_journal_paper_doi 10.1039/D3DT01199B
_journal_year 2023
_chemical_formula_moiety 'C39 H29 N5 O2'
_chemical_formula_sum 'C39 H29 N5 O2'
_chemical_formula_weight 599.67
_space_group_crystal_system monoclinic
_space_group_IT_number 14
_space_group_name_Hall '-P 2ybc'
_space_group_name_H-M_alt 'P 1 21/c 1'
_atom_sites_solution_hydrogens geom
_audit_creation_method SHELXL-2018/3
_audit_update_record
;
2023-05-05 deposited with the CCDC.	2023-05-08 downloaded from the CCDC.
;
_cell_angle_alpha 90
_cell_angle_beta 109.989(5)
_cell_angle_gamma 90
_cell_formula_units_Z 4
_cell_length_a 18.8372(8)
_cell_length_b 9.9615(4)
_cell_length_c 17.4465(8)
_cell_measurement_reflns_used 16741
_cell_measurement_temperature 296(2)
_cell_measurement_theta_max 27.5200
_cell_measurement_theta_min 2.5370
_cell_volume 3076.6(2)
_computing_cell_refinement 'CrysAlisPro 1.171.39.29d (Rigaku OD, 2017)'
_computing_data_collection 'CrysAlisPro 1.171.39.29d (Rigaku OD, 2017)'
_computing_data_reduction 'CrysAlisPro 1.171.39.29d (Rigaku OD, 2017)'
_computing_molecular_graphics 'ORTEP-3 (Farrugia, 1997)'
_computing_publication_material 'SHELXL-97 (Sheldrick, 2008)'
_computing_structure_refinement 'SHELXL-2018/3 (Sheldrick, 2018)'
_computing_structure_solution 'SHELXS-97 (Sheldrick 2008)'
_diffrn_ambient_temperature 296(2)
_diffrn_measured_fraction_theta_full 0.999
_diffrn_measured_fraction_theta_max 0.999
_diffrn_measurement_device_type 'XtaLAB AFC12 (RINC): Kappa single'
_diffrn_measurement_method '\w scans'
_diffrn_radiation_type MoK\a
_diffrn_radiation_wavelength 0.71073
_diffrn_reflns_av_R_equivalents 0.0881
_diffrn_reflns_av_unetI/netI 0.0406
_diffrn_reflns_Laue_measured_fraction_full 0.999
_diffrn_reflns_Laue_measured_fraction_max 0.999
_diffrn_reflns_limit_h_max 23
_diffrn_reflns_limit_h_min -23
_diffrn_reflns_limit_k_max 12
_diffrn_reflns_limit_k_min -10
_diffrn_reflns_limit_l_max 21
_diffrn_reflns_limit_l_min -21
_diffrn_reflns_number 49301
_diffrn_reflns_point_group_measured_fraction_full 0.999
_diffrn_reflns_point_group_measured_fraction_max 0.999
_diffrn_reflns_theta_full 25.242
_diffrn_reflns_theta_max 26.371
_diffrn_reflns_theta_min 2.833
_exptl_absorpt_coefficient_mu 0.082
_exptl_absorpt_correction_T_max 1.00000
_exptl_absorpt_correction_T_min 0.22321
_exptl_absorpt_correction_type multi-scan
_exptl_absorpt_process_details
;
CrysAlisPro 1.171.39.29d (Rigaku Oxford Diffraction, 2017)
Empirical absorption correction using spherical harmonics,
 implemented in SCALE3 ABSPACK scaling algorithm.
;
_exptl_crystal_colour colourless
_exptl_crystal_density_diffrn 1.295
_exptl_crystal_description Block
_exptl_crystal_F_000 1256
_exptl_crystal_size_max 0.140
_exptl_crystal_size_mid 0.120
_exptl_crystal_size_min 0.100
_refine_diff_density_max 0.277
_refine_diff_density_min -0.207
_refine_diff_density_rms 0.036
_refine_ls_extinction_method none
_refine_ls_goodness_of_fit_ref 1.057
_refine_ls_hydrogen_treatment constr
_refine_ls_matrix_type full
_refine_ls_number_parameters 710
_refine_ls_number_reflns 6282
_refine_ls_number_restraints 2696
_refine_ls_restrained_S_all 0.924
_refine_ls_R_factor_all 0.0734
_refine_ls_R_factor_gt 0.0575
_refine_ls_shift/su_max 0.000
_refine_ls_shift/su_mean 0.000
_refine_ls_structure_factor_coef Fsqd
_refine_ls_weighting_details 'w=1/[\s^2^(Fo^2^)+(0.0468P)^2^+1.4624P] where P=(Fo^2^+2Fc^2^)/3'
_refine_ls_weighting_scheme calc
_refine_ls_wR_factor_gt 0.1389
_refine_ls_wR_factor_ref 0.1466
_reflns_Friedel_coverage 0.000
_reflns_number_gt 4939
_reflns_number_total 6282
_reflns_threshold_expression 'I > 2\s(I)'
_cod_data_source_file d3dt01199b2.cif
_cod_data_source_block Ligand5
_cod_original_sg_symbol_H-M 'P 21/c'
_cod_database_code 7712975
_shelx_shelxl_version_number 2018/3
_shelx_space_group_comment
;
The symmetry employed for this shelxl refinement is uniquely defined
by the following loop, which should always be used as a source of
symmetry information in preference to the above space-group names.
They are only intended as comments.
;
_shelx_estimated_absorpt_t_min 0.989
_shelx_estimated_absorpt_t_max 0.992

loop_
_space_group_symop_operation_xyz
'x, y, z'
'-x, y+1/2, -z+1/2'
'-x, -y, -z'
'x, -y-1/2, z-1/2'

loop_
_atom_site_label
_atom_site_type_symbol
_atom_site_fract_x
_atom_site_fract_y
_atom_site_fract_z
_atom_site_U_iso_or_equiv
_atom_site_adp_type
_atom_site_occupancy
_atom_site_site_symmetry_order
_atom_site_calc_flag
_atom_site_refinement_flags_posn
_atom_site_refinement_flags_adp
_atom_site_refinement_flags_occupancy
_atom_site_disorder_assembly
_atom_site_disorder_group
O1 O 0.59412(13) 0.6106(2) 0.48128(13) 0.0713(6) Uani 0.817(2) 1 d D U P A 1
H1 H 0.617235 0.539590 0.486026 0.107 Uiso 0.817(2) 1 calc R U P A 1
O1A O 0.7233(7) 0.2617(12) 0.5275(8) 0.095(4) Uani 0.183(2) 1 d D U P A 2
H1A H 0.752387 0.297984 0.508002 0.143 Uiso 0.183(2) 1 calc R U P A 2
O2 O -0.21620(9) -0.0298(2) 0.27281(12) 0.0809(6) Uani 0.9607(19) 1 d D U P B 1
H2 H -0.189802 0.010923 0.313373 0.121 Uiso 0.9607(19) 1 calc R U P B 1
O2A O -0.1288(16) 0.154(4) 0.436(2) 0.074(7) Uani 0.0393(19) 1 d D U P B 2
H2A H -0.143541 0.111250 0.393471 0.112 Uiso 0.0393(19) 1 calc R U P B 2
N1 N 0.61911(18) 0.3668(3) 0.4533(3) 0.0504(7) Uani 0.817(2) 1 d D U P A 1
N1A N 0.6047(8) 0.4005(12) 0.4470(14) 0.053(3) Uani 0.183(2) 1 d D U P A 2
N2 N 0.52851(12) 0.2269(2) 0.37980(13) 0.0498(5) Uani 0.817(2) 1 d D U P A 1
N2A N 0.4986(5) 0.3033(8) 0.3639(6) 0.050(2) Uani 0.183(2) 1 d D U P A 2
N3 N 0.24758(10) -0.02524(19) 0.22446(12) 0.0639(5) Uani 1 1 d . . . . .
N4 N 0.00960(9) 0.08962(16) 0.34085(10) 0.0459(4) Uani 0.9607(19) 1 d D U P B 1
N4A N -0.0146(8) 0.061(4) 0.2773(14) 0.053(4) Uani 0.0393(19) 1 d D U P B 2
N5 N -0.09929(10) 0.10183(18) 0.36448(12) 0.0546(5) Uani 0.9607(19) 1 d D U P B 1
N5A N -0.1228(11) 0.061(4) 0.3031(17) 0.057(4) Uani 0.0393(19) 1 d D U P B 2
C1 C 0.54735(13) 0.3563(3) 0.40544(15) 0.0457(6) Uani 0.817(2) 1 d D U P A 1
C1A C 0.5738(5) 0.2870(9) 0.4120(7) 0.054(2) Uani 0.183(2) 1 d D U P A 2
C3 C 0.59418(18) 0.1509(3) 0.4150(3) 0.0524(8) Uani 0.817(2) 1 d D U P A 1
C3A C 0.4824(7) 0.4368(10) 0.3708(12) 0.052(3) Uani 0.183(2) 1 d D U P A 2
C4 C 0.6074(2) 0.0150(4) 0.4088(2) 0.0687(10) Uani 0.817(2) 1 d D U P A 1
H4 H 0.569593 -0.043179 0.378516 0.082 Uiso 0.817(2) 1 calc R U P A 1
C4A C 0.4162(8) 0.5113(15) 0.3366(12) 0.055(3) Uani 0.183(2) 1 d D U P A 2
H4A H 0.372343 0.471303 0.301950 0.066 Uiso 0.183(2) 1 calc R U P A 2
C5 C 0.6797(2) -0.0285(4) 0.4501(3) 0.0846(11) Uani 0.817(2) 1 d D U P A 1
H5 H 0.692312 -0.117325 0.444537 0.102 Uiso 0.817(2) 1 calc R U P A 1
C5A C 0.4179(8) 0.6450(13) 0.3556(11) 0.062(3) Uani 0.183(2) 1 d D U P A 2
H5A H 0.374167 0.696136 0.335036 0.074 Uiso 0.183(2) 1 calc R U P A 2
C6 C 0.7349(3) 0.0583(6) 0.5004(3) 0.0787(14) Uani 0.817(2) 1 d D U P A 1
H6 H 0.781327 0.023728 0.532691 0.094 Uiso 0.817(2) 1 calc R U P A 1
C6A C 0.4862(18) 0.707(3) 0.407(5) 0.061(4) Uani 0.183(2) 1 d D U P A 2
H6A H 0.487458 0.798349 0.417545 0.074 Uiso 0.183(2) 1 calc R U P A 2
C7 C 0.7212(2) 0.1923(4) 0.5026(3) 0.0718(10) Uani 0.817(2) 1 d D U P A 1
H7 H 0.759276 0.250979 0.531789 0.086 Uiso 0.817(2) 1 calc R U P A 1
C7A C 0.5487(8) 0.6314(12) 0.4389(12) 0.054(3) Uani 0.183(2) 1 d D U P A 2
H7A H 0.592803 0.670123 0.473950 0.065 Uiso 0.183(2) 1 calc R U P A 2
C8 C 0.64897(14) 0.2388(3) 0.46004(16) 0.0533(6) Uani 0.817(2) 1 d D U P A 1
C8A C 0.5475(6) 0.4978(9) 0.4199(7) 0.049(2) Uani 0.183(2) 1 d D U P A 2
C9 C 0.49833(17) 0.4750(3) 0.3840(2) 0.0456(7) Uani 0.817(2) 1 d D U P A 1
C9A C 0.6166(8) 0.1610(14) 0.4242(14) 0.058(3) Uani 0.183(2) 1 d D U P A 2
C10 C 0.4278(2) 0.4759(4) 0.3228(3) 0.0636(11) Uani 0.817(2) 1 d D U P A 1
H10 H 0.409788 0.397327 0.293934 0.076 Uiso 0.817(2) 1 calc R U P A 1
C10A C 0.5895(9) 0.0441(14) 0.3801(11) 0.072(3) Uani 0.183(2) 1 d D U P A 2
H10A H 0.542783 0.045609 0.338492 0.086 Uiso 0.183(2) 1 calc R U P A 2
C11 C 0.38425(18) 0.5894(3) 0.3041(2) 0.0764(9) Uani 0.817(2) 1 d D U P A 1
H11 H 0.337331 0.587531 0.262779 0.092 Uiso 0.817(2) 1 calc R U P A 1
C11A C 0.6306(8) -0.0743(13) 0.3968(10) 0.080(3) Uani 0.183(2) 1 d D U P A 2
H11A H 0.609195 -0.153465 0.370826 0.096 Uiso 0.183(2) 1 calc R U P A 2
C12 C 0.4101(2) 0.7060(4) 0.3463(3) 0.0700(9) Uani 0.817(2) 1 d D U P A 1
H12 H 0.380166 0.782763 0.334213 0.084 Uiso 0.817(2) 1 calc R U P A 1
C12A C 0.7021(8) -0.0742(14) 0.4512(12) 0.077(3) Uani 0.183(2) 1 d D U P A 2
H12A H 0.727503 -0.154482 0.469363 0.093 Uiso 0.183(2) 1 calc R U P A 2
C13 C 0.4785(4) 0.7099(7) 0.4053(10) 0.0637(12) Uani 0.817(2) 1 d D U P A 1
H13 H 0.495085 0.789491 0.433577 0.076 Uiso 0.817(2) 1 calc R U P A 1
C13A C 0.7359(10) 0.0451(19) 0.4785(16) 0.074(4) Uani 0.183(2) 1 d D U P A 2
H13A H 0.788199 0.053675 0.495353 0.089 Uiso 0.183(2) 1 calc R U P A 2
C14 C 0.52486(18) 0.5967(3) 0.4248(2) 0.0530(8) Uani 0.817(2) 1 d D U P A 1
C14A C 0.6899(7) 0.1567(13) 0.4808(9) 0.067(3) Uani 0.183(2) 1 d D U P A 2
C15 C 0.45340(12) 0.1723(2) 0.33720(13) 0.0595(6) Uani 1 1 d D . . . .
C16 C 0.43344(15) 0.1343(3) 0.25758(15) 0.0796(8) Uani 1 1 d . . . . .
H16 H 0.465932 0.151140 0.228807 0.095 Uiso 1 1 calc R U . . .
C17 C 0.36526(14) 0.0709(3) 0.21937(14) 0.0710(7) Uani 1 1 d . . . . .
H17 H 0.351960 0.046642 0.164791 0.085 Uiso 1 1 calc R U . . .
C18 C 0.31658(11) 0.0431(2) 0.26122(12) 0.0484(5) Uani 1 1 d . . . . .
C19 C 0.33905(12) 0.0789(2) 0.34214(13) 0.0565(5) Uani 1 1 d . . . . .
H19 H 0.308125 0.058079 0.372142 0.068 Uiso 1 1 calc R U . . .
C20 C 0.40616(12) 0.1446(2) 0.37976(13) 0.0581(6) Uani 1 1 d . . . . .
H20 H 0.419422 0.170311 0.434107 0.070 Uiso 1 1 calc R U . . .
C21 C 0.24063(15) -0.1209(3) 0.16207(17) 0.0818(8) Uani 1 1 d . . . . .
H21A H 0.241653 -0.209774 0.183723 0.123 Uiso 1 1 calc R U . . .
H21B H 0.281821 -0.110494 0.141984 0.123 Uiso 1 1 calc R U . . .
H21C H 0.193712 -0.107214 0.118292 0.123 Uiso 1 1 calc R U . . .
C22 C 0.18648(11) 0.0014(2) 0.25107(12) 0.0478(5) Uani 1 1 d . . . . .
C23 C 0.14094(12) -0.1011(2) 0.26245(15) 0.0613(6) Uani 1 1 d . . . . .
H23 H 0.150202 -0.189319 0.251158 0.074 Uiso 1 1 calc R U . . .
C24 C 0.08200(12) -0.0735(2) 0.29037(14) 0.0571(5) Uani 1 1 d . . . . .
H24 H 0.052246 -0.142946 0.298242 0.069 Uiso 1 1 calc R U . . .
C25 C 0.06745(10) 0.05707(19) 0.30648(12) 0.0455(4) Uani 1 1 d D . . . .
C26 C 0.11086(11) 0.15999(19) 0.29363(13) 0.0493(5) Uani 1 1 d . . . . .
H26 H 0.100581 0.248249 0.303736 0.059 Uiso 1 1 calc R U . . .
C27 C 0.16963(11) 0.1323(2) 0.26577(12) 0.0498(5) Uani 1 1 d . . . . .
H27 H 0.198354 0.202504 0.256732 0.060 Uiso 1 1 calc R U . . .
C28 C -0.06682(12) 0.06962(19) 0.31052(14) 0.0461(5) Uani 0.9607(19) 1 d D U P B 1
C28A C -0.0532(10) 0.107(5) 0.3294(17) 0.056(4) Uani 0.0393(19) 1 d D U P B 2
C29 C 0.02649(13) 0.1391(2) 0.42002(13) 0.0478(5) Uani 0.9607(19) 1 d D U P B 1
C29A C -0.0693(10) 0.017(6) 0.2078(17) 0.059(4) Uani 0.0393(19) 1 d D U P B 2
C30 C 0.09435(15) 0.1762(2) 0.47803(16) 0.0590(6) Uani 0.9607(19) 1 d D U P B 1
H30 H 0.139712 0.171259 0.468042 0.071 Uiso 0.9607(19) 1 calc R U P B 1
C30A C -0.0701(18) -0.007(5) 0.1286(16) 0.060(4) Uani 0.0393(19) 1 d D U P B 2
H30A H -0.027029 0.004141 0.114553 0.072 Uiso 0.0393(19) 1 calc R U P B 2
C31 C 0.09105(18) 0.2213(3) 0.55178(17) 0.0695(7) Uani 0.9607(19) 1 d D U P B 1
H31 H 0.135304 0.247102 0.592758 0.083 Uiso 0.9607(19) 1 calc R U P B 1
C31A C -0.138(2) -0.048(7) 0.072(2) 0.064(4) Uani 0.0393(19) 1 d D U P B 2
H31A H -0.138309 -0.096449 0.026508 0.076 Uiso 0.0393(19) 1 calc R U P B 2
C32 C 0.0230(2) 0.2285(3) 0.56562(18) 0.0725(7) Uani 0.9607(19) 1 d D U P B 1
H32 H 0.022912 0.259542 0.615863 0.087 Uiso 0.9607(19) 1 calc R U P B 1
C32A C -0.2059(18) -0.016(9) 0.083(2) 0.061(4) Uani 0.0393(19) 1 d D U P B 2
H32A H -0.250450 -0.012205 0.038495 0.073 Uiso 0.0393(19) 1 calc R U P B 2
C33 C -0.04438(17) 0.1915(3) 0.50792(18) 0.0681(7) Uani 0.9607(19) 1 d D U P B 1
H33 H -0.089583 0.197006 0.518212 0.082 Uiso 0.9607(19) 1 calc R U P B 1
C33A C -0.2070(12) 0.009(7) 0.161(2) 0.061(4) Uani 0.0393(19) 1 d D U P B 2
H33A H -0.252189 0.010849 0.171028 0.073 Uiso 0.0393(19) 1 calc R U P B 2
C34 C -0.04225(13) 0.1454(2) 0.43339(14) 0.0527(5) Uani 0.9607(19) 1 d D U P B 1
C34A C -0.1386(11) 0.030(8) 0.222(2) 0.058(4) Uani 0.0393(19) 1 d D U P B 2
C35 C -0.11169(12) 0.0274(2) 0.22797(14) 0.0493(5) Uani 0.9607(19) 1 d D U P B 1
C35A C -0.0102(14) 0.115(6) 0.4179(16) 0.057(3) Uani 0.0393(19) 1 d D U P B 2
C36 C -0.08645(13) 0.0344(2) 0.16207(15) 0.0545(5) Uani 0.9607(19) 1 d D U P B 1
H36 H -0.037754 0.065364 0.170630 0.065 Uiso 0.9607(19) 1 calc R U P B 1
C36A C 0.0674(14) 0.126(7) 0.450(2) 0.057(4) Uani 0.0393(19) 1 d D U P B 2
H36A H 0.095940 0.103401 0.417278 0.069 Uiso 0.0393(19) 1 calc R U P B 2
C37 C -0.13072(16) -0.0026(3) 0.08478(18) 0.0679(7) Uani 0.9607(19) 1 d D U P B 1
H37 H -0.112582 0.004670 0.041623 0.081 Uiso 0.9607(19) 1 calc R U P B 1
C37A C 0.1035(18) 0.168(7) 0.528(3) 0.060(4) Uani 0.0393(19) 1 d D U P B 2
H37A H 0.155871 0.163977 0.551760 0.073 Uiso 0.0393(19) 1 calc R U P B 2
C38 C -0.20348(16) -0.0513(3) 0.0718(2) 0.0711(9) Uani 0.9607(19) 1 d D U P B 1
H38 H -0.233565 -0.079346 0.019997 0.085 Uiso 0.9607(19) 1 calc R U P B 1
C38A C 0.060(2) 0.218(7) 0.573(3) 0.060(4) Uani 0.0393(19) 1 d D U P B 2
H38A H 0.082931 0.246164 0.626296 0.072 Uiso 0.0393(19) 1 calc R U P B 2
C39 C -0.23039(14) -0.0578(3) 0.13517(18) 0.0698(7) Uani 0.9607(19) 1 d D U P B 1
H39 H -0.279178 -0.089020 0.125770 0.084 Uiso 0.9607(19) 1 calc R U P B 1
C39A C -0.017(2) 0.226(7) 0.537(3) 0.059(4) Uani 0.0393(19) 1 d D U P B 2
H39A H -0.045389 0.283768 0.557705 0.070 Uiso 0.0393(19) 1 calc R U P B 2
C40 C -0.18618(13) -0.0187(2) 0.21346(16) 0.0581(6) Uani 0.9607(19) 1 d D U P B 1
C40A C -0.0531(17) 0.146(5) 0.4688(18) 0.058(4) Uani 0.0393(19) 1 d D U P B 2

loop_
_atom_site_aniso_label
_atom_site_aniso_U_11
_atom_site_aniso_U_22
_atom_site_aniso_U_33
_atom_site_aniso_U_23
_atom_site_aniso_U_13
_atom_site_aniso_U_12
O1 0.0725(14) 0.0645(13) 0.0615(13) -0.0142(10) 0.0029(11) -0.0073(10)
O1A 0.068(6) 0.080(7) 0.105(8) -0.002(6) -0.012(6) -0.003(6)
O2 0.0475(10) 0.1087(16) 0.0928(14) 0.0028(11) 0.0322(10) -0.0032(9)
O2A 0.082(12) 0.072(13) 0.083(12) 0.006(12) 0.045(11) 0.018(12)
N1 0.0426(14) 0.0538(16) 0.0522(15) 0.0041(14) 0.0128(12) -0.0094(12)
N1A 0.052(5) 0.056(5) 0.056(5) 0.002(5) 0.023(4) -0.003(4)
N2 0.0450(12) 0.0510(13) 0.0561(13) -0.0053(10) 0.0205(10) -0.0085(10)
N2A 0.047(4) 0.051(4) 0.055(4) -0.005(4) 0.023(3) -0.011(4)
N3 0.0513(10) 0.0758(12) 0.0752(12) -0.0442(10) 0.0351(9) -0.0232(9)
N4 0.0469(9) 0.0434(9) 0.0526(10) -0.0001(7) 0.0236(8) 0.0032(7)
N4A 0.053(6) 0.048(6) 0.062(6) 0.007(6) 0.025(6) 0.005(6)
N5 0.0537(10) 0.0513(10) 0.0680(12) 0.0083(9) 0.0328(9) 0.0123(8)
N5A 0.055(5) 0.050(5) 0.067(5) 0.008(5) 0.023(5) 0.007(5)
C1 0.0415(13) 0.0531(15) 0.0455(13) -0.0009(12) 0.0188(11) -0.0119(11)
C1A 0.053(4) 0.055(5) 0.059(4) -0.003(4) 0.026(4) -0.010(4)
C3 0.0526(18) 0.0518(16) 0.0592(18) 0.0036(13) 0.0274(16) -0.0030(13)
C3A 0.054(5) 0.053(5) 0.056(4) -0.003(4) 0.029(4) -0.014(4)
C4 0.072(2) 0.0568(19) 0.078(2) 0.0001(16) 0.0266(18) -0.0057(16)
C4A 0.052(5) 0.057(5) 0.061(5) -0.005(5) 0.026(4) -0.005(5)
C5 0.082(3) 0.064(2) 0.107(3) 0.013(2) 0.032(2) 0.0160(18)
C5A 0.065(5) 0.059(6) 0.066(5) 0.001(5) 0.028(4) 0.002(5)
C6 0.066(2) 0.081(2) 0.085(3) 0.015(2) 0.0214(19) 0.0126(19)
C6A 0.067(6) 0.057(6) 0.059(6) -0.001(6) 0.022(6) -0.007(6)
C7 0.057(2) 0.071(2) 0.083(3) 0.015(2) 0.0171(19) -0.001(2)
C7A 0.054(5) 0.053(5) 0.056(5) -0.003(5) 0.019(5) -0.004(5)
C8 0.0469(14) 0.0563(15) 0.0579(15) 0.0090(12) 0.0195(12) -0.0069(12)
C8A 0.052(4) 0.050(4) 0.053(4) -0.008(4) 0.029(4) -0.013(4)
C9 0.0442(16) 0.0478(15) 0.0500(18) 0.0043(14) 0.0226(14) -0.0069(13)
C9A 0.057(5) 0.060(5) 0.064(5) 0.008(4) 0.031(4) 0.000(4)
C10 0.0509(18) 0.055(2) 0.077(2) -0.0011(16) 0.0112(17) -0.0071(14)
C10A 0.063(5) 0.070(6) 0.078(6) 0.003(5) 0.019(5) 0.004(5)
C11 0.0528(17) 0.071(2) 0.095(2) 0.0122(18) 0.0119(16) -0.0020(15)
C11A 0.072(6) 0.066(6) 0.093(6) -0.011(5) 0.016(5) 0.011(5)
C12 0.070(2) 0.062(2) 0.081(2) 0.0120(19) 0.0312(17) 0.0107(17)
C12A 0.065(6) 0.071(6) 0.091(6) 0.008(6) 0.021(5) 0.010(5)
C13 0.082(3) 0.056(2) 0.060(2) -0.0037(17) 0.033(3) 0.0026(19)
C13A 0.066(6) 0.068(6) 0.083(6) 0.008(5) 0.017(5) 0.007(5)
C14 0.0592(19) 0.0611(19) 0.0428(16) -0.0007(14) 0.0228(14) -0.0063(14)
C14A 0.063(5) 0.058(5) 0.075(5) 0.003(5) 0.018(5) -0.007(5)
C15 0.0553(12) 0.0718(14) 0.0585(13) -0.0204(11) 0.0287(10) -0.0251(11)
C16 0.0779(16) 0.115(2) 0.0645(15) -0.0331(14) 0.0484(13) -0.0437(15)
C17 0.0685(14) 0.0995(19) 0.0560(13) -0.0359(13) 0.0355(12) -0.0322(13)
C18 0.0460(11) 0.0491(11) 0.0575(12) -0.0184(9) 0.0271(9) -0.0092(8)
C19 0.0514(12) 0.0739(14) 0.0535(12) -0.0125(10) 0.0299(10) -0.0169(10)
C20 0.0548(12) 0.0772(15) 0.0465(11) -0.0170(10) 0.0227(10) -0.0179(11)
C21 0.0706(16) 0.098(2) 0.0861(18) -0.0540(16) 0.0391(14) -0.0278(14)
C22 0.0417(10) 0.0524(11) 0.0519(11) -0.0175(9) 0.0192(9) -0.0099(8)
C23 0.0600(13) 0.0415(11) 0.0931(17) -0.0211(11) 0.0403(12) -0.0098(9)
C24 0.0524(12) 0.0432(11) 0.0845(16) -0.0084(10) 0.0348(11) -0.0113(9)
C25 0.0400(10) 0.0446(10) 0.0543(11) -0.0005(9) 0.0195(9) 0.0005(8)
C26 0.0477(11) 0.0380(10) 0.0660(13) -0.0017(9) 0.0241(10) -0.0002(8)
C27 0.0484(11) 0.0456(11) 0.0604(12) -0.0048(9) 0.0252(10) -0.0103(8)
C28 0.0476(11) 0.0350(11) 0.0607(13) 0.0071(9) 0.0252(10) 0.0059(8)
C28A 0.058(6) 0.049(6) 0.062(6) 0.006(5) 0.024(5) 0.005(5)
C29 0.0557(13) 0.0408(11) 0.0530(12) 0.0030(9) 0.0264(10) 0.0081(10)
C29A 0.057(5) 0.051(5) 0.068(5) 0.006(5) 0.018(5) 0.004(5)
C30 0.0626(14) 0.0569(14) 0.0588(15) -0.0027(11) 0.0224(12) 0.0031(11)
C30A 0.059(7) 0.050(7) 0.067(7) 0.006(7) 0.017(7) 0.007(7)
C31 0.0870(18) 0.0615(16) 0.0613(15) -0.0046(12) 0.0269(14) 0.0045(14)
C31A 0.059(6) 0.054(7) 0.070(7) 0.007(6) 0.013(6) 0.005(6)
C32 0.096(2) 0.0693(16) 0.0594(15) -0.0046(13) 0.0365(16) 0.0124(18)
C32A 0.056(6) 0.053(7) 0.069(7) 0.007(6) 0.015(6) 0.003(6)
C33 0.0878(18) 0.0626(16) 0.0694(17) 0.0005(13) 0.0467(15) 0.0120(14)
C33A 0.056(6) 0.055(6) 0.070(6) 0.007(6) 0.018(6) 0.003(6)
C34 0.0616(13) 0.0450(11) 0.0591(13) 0.0072(10) 0.0306(11) 0.0111(10)
C34A 0.055(5) 0.052(5) 0.067(5) 0.006(5) 0.020(5) 0.003(5)
C35 0.0483(12) 0.0369(10) 0.0634(13) 0.0082(9) 0.0202(10) 0.0057(11)
C35A 0.065(5) 0.052(5) 0.062(5) 0.003(5) 0.030(5) 0.008(5)
C36 0.0538(12) 0.0491(12) 0.0607(14) 0.0035(10) 0.0198(11) -0.0038(10)
C36A 0.066(5) 0.052(5) 0.060(5) 0.002(5) 0.030(5) 0.007(5)
C37 0.0779(17) 0.0578(17) 0.0651(15) 0.0071(12) 0.0207(13) 0.0010(13)
C37A 0.072(6) 0.056(6) 0.061(6) 0.001(6) 0.032(6) 0.009(6)
C38 0.0641(15) 0.064(2) 0.0687(16) 0.0012(13) 0.0016(13) 0.0065(13)
C38A 0.071(7) 0.056(6) 0.060(6) 0.001(6) 0.032(6) 0.008(7)
C39 0.0449(12) 0.0691(16) 0.0859(18) 0.0079(14) 0.0103(13) 0.0038(11)
C39A 0.070(6) 0.056(6) 0.059(6) 0.000(6) 0.033(6) 0.008(6)
C40 0.0455(12) 0.0561(13) 0.0709(15) 0.0127(11) 0.0177(11) 0.0100(10)
C40A 0.068(5) 0.054(5) 0.060(5) 0.001(5) 0.030(5) 0.007(5)

loop_
_atom_type_symbol
_atom_type_description
_atom_type_scat_dispersion_real
_atom_type_scat_dispersion_imag
_atom_type_scat_source
C C 0.0033 0.0016 'International Tables Vol C Tables 4.2.6.8 and 6.1.1.4'
H H 0.0000 0.0000 'International Tables Vol C Tables 4.2.6.8 and 6.1.1.4'
N N 0.0061 0.0033 'International Tables Vol C Tables 4.2.6.8 and 6.1.1.4'
O O 0.0106 0.0060 'International Tables Vol C Tables 4.2.6.8 and 6.1.1.4'

loop_
_geom_angle_atom_site_label_1
_geom_angle_atom_site_label_2
_geom_angle_atom_site_label_3
_geom_angle
_geom_angle_site_symmetry_1
_geom_angle_site_symmetry_3
_geom_angle_publ_flag
C14 O1 H1 109.5 . . ?
C14A O1A H1A 109.5 . . ?
C40 O2 H2 109.5 . . ?
C40A O2A H2A 109.5 . . ?
C1 N1 C8 106.1(2) . . ?
C1A N1A C8A 105.6(9) . . ?
C1 N2 C3 105.9(2) . . ?
C1 N2 C15 127.9(2) . . ?
C3 N2 C15 125.3(2) . . ?
C3A N2A C1A 105.7(8) . . ?
C3A N2A C15 136.6(8) . . ?
C1A N2A C15 115.4(7) . . ?
C22 N3 C18 119.32(15) . . ?
C22 N3 C21 120.58(17) . . ?
C18 N3 C21 120.10(17) . . ?
C28 N4 C29 106.73(17) . . ?
C28 N4 C25 130.41(17) . . ?
C29 N4 C25 122.61(17) . . ?
C29A N4A C28A 106.0(10) . . ?
C29A N4A C25 133.6(15) . . ?
C28A N4A C25 120.1(12) . . ?
C28 N5 C34 106.49(18) . . ?
C28A N5A C34A 105.9(15) . . ?
N1 C1 N2 111.9(3) . . ?
N1 C1 C9 120.9(2) . . ?
N2 C1 C9 127.2(2) . . ?
N1A C1A N2A 112.1(8) . . ?
N1A C1A C9A 122.1(9) . . ?
N2A C1A C9A 125.8(9) . . ?
C8 C3 C4 123.1(3) . . ?
C8 C3 N2 106.5(3) . . ?
C4 C3 N2 130.4(3) . . ?
C8A C3A N2A 107.7(9) . . ?
C8A C3A C4A 120.4(10) . . ?
N2A C3A C4A 131.8(11) . . ?
C5 C4 C3 116.0(3) . . ?
C5 C4 H4 122.0 . . ?
C3 C4 H4 122.0 . . ?
C5A C4A C3A 118.0(12) . . ?
C5A C4A H4A 121.0 . . ?
C3A C4A H4A 121.0 . . ?
C4 C5 C6 121.5(4) . . ?
C4 C5 H5 119.3 . . ?
C6 C5 H5 119.3 . . ?
C4A C5A C6A 120.7(12) . . ?
C4A C5A H5A 119.6 . . ?
C6A C5A H5A 119.6 . . ?
C7 C6 C5 120.9(4) . . ?
C7 C6 H6 119.5 . . ?
C5 C6 H6 119.5 . . ?
C7A C6A C5A 119.5(14) . . ?
C7A C6A H6A 120.3 . . ?
C5A C6A H6A 120.3 . . ?
C6 C7 C8 118.1(4) . . ?
C6 C7 H7 120.9 . . ?
C8 C7 H7 120.9 . . ?
C6A C7A C8A 120.0(13) . . ?
C6A C7A H7A 120.0 . . ?
C8A C7A H7A 120.0 . . ?
C3 C8 N1 109.5(2) . . ?
C3 C8 C7 120.0(3) . . ?
N1 C8 C7 130.5(3) . . ?
C7A C8A C3A 121.3(10) . . ?
C7A C8A N1A 129.9(10) . . ?
C3A C8A N1A 108.8(8) . . ?
C10 C9 C14 117.6(3) . . ?
C10 C9 C1 123.6(3) . . ?
C14 C9 C1 118.8(3) . . ?
C10A C9A C14A 116.9(10) . . ?
C10A C9A C1A 123.7(11) . . ?
C14A C9A C1A 119.4(10) . . ?
C11 C10 C9 121.7(3) . . ?
C11 C10 H10 119.1 . . ?
C9 C10 H10 119.1 . . ?
C11A C10A C9A 121.5(12) . . ?
C11A C10A H10A 119.3 . . ?
C9A C10A H10A 119.3 . . ?
C10 C11 C12 119.8(3) . . ?
C10 C11 H11 120.1 . . ?
C12 C11 H11 120.1 . . ?
C12A C11A C10A 119.7(11) . . ?
C12A C11A H11A 120.1 . . ?
C10A C11A H11A 120.1 . . ?
C13 C12 C11 120.3(4) . . ?
C13 C12 H12 119.8 . . ?
C11 C12 H12 119.8 . . ?
C13A C12A C11A 118.7(13) . . ?
C13A C12A H12A 120.6 . . ?
C11A C12A H12A 120.6 . . ?
C12 C13 C14 121.3(5) . . ?
C12 C13 H13 119.4 . . ?
C14 C13 H13 119.4 . . ?
C12A C13A C14A 118.6(15) . . ?
C12A C13A H13A 120.7 . . ?
C14A C13A H13A 120.7 . . ?
O1 C14 C13 117.7(4) . . ?
O1 C14 C9 123.1(3) . . ?
C13 C14 C9 119.2(4) . . ?
O1A C14A C9A 123.4(11) . . ?
O1A C14A C13A 117.6(12) . . ?
C9A C14A C13A 118.0(11) . . ?
C16 C15 C20 119.57(19) . . ?
C16 C15 N2 120.27(19) . . ?
C20 C15 N2 119.73(19) . . ?
C16 C15 N2A 118.3(4) . . ?
C20 C15 N2A 113.7(4) . . ?
C15 C16 C17 120.4(2) . . ?
C15 C16 H16 119.8 . . ?
C17 C16 H16 119.8 . . ?
C16 C17 C18 120.8(2) . . ?
C16 C17 H17 119.6 . . ?
C18 C17 H17 119.6 . . ?
C19 C18 C17 117.63(18) . . ?
C19 C18 N3 120.23(17) . . ?
C17 C18 N3 122.06(18) . . ?
C18 C19 C20 121.57(18) . . ?
C18 C19 H19 119.2 . . ?
C20 C19 H19 119.2 . . ?
C15 C20 C19 119.96(19) . . ?
C15 C20 H20 120.0 . . ?
C19 C20 H20 120.0 . . ?
N3 C21 H21A 109.5 . . ?
N3 C21 H21B 109.5 . . ?
H21A C21 H21B 109.5 . . ?
N3 C21 H21C 109.5 . . ?
H21A C21 H21C 109.5 . . ?
H21B C21 H21C 109.5 . . ?
C27 C22 C23 118.21(17) . . ?
C27 C22 N3 120.21(17) . . ?
C23 C22 N3 121.58(18) . . ?
C24 C23 C22 120.83(18) . . ?
C24 C23 H23 119.6 . . ?
C22 C23 H23 119.6 . . ?
C25 C24 C23 119.95(18) . . ?
C25 C24 H24 120.0 . . ?
C23 C24 H24 120.0 . . ?
C26 C25 C24 119.94(17) . . ?
C26 C25 N4 118.25(17) . . ?
C24 C25 N4 121.74(17) . . ?
C26 C25 N4A 122.9(16) . . ?
C24 C25 N4A 102.5(14) . . ?
C25 C26 C27 120.07(18) . . ?
C25 C26 H26 120.0 . . ?
C27 C26 H26 120.0 . . ?
C26 C27 C22 120.97(18) . . ?
C26 C27 H27 119.5 . . ?
C22 C27 H27 119.5 . . ?
N5 C28 N4 111.7(2) . . ?
N5 C28 C35 121.21(19) . . ?
N4 C28 C35 126.95(18) . . ?
N5A C28A N4A 109.5(14) . . ?
N5A C28A C35A 121(2) . . ?
N4A C28A C35A 118.0(17) . . ?
C30 C29 C34 123.0(2) . . ?
C30 C29 N4 131.3(2) . . ?
C34 C29 N4 105.7(2) . . ?
N4A C29A C30A 133.1(18) . . ?
N4A C29A C34A 106.0(11) . . ?
C30A C29A C34A 119.2(14) . . ?
C29 C30 C31 116.3(2) . . ?
C29 C30 H30 121.8 . . ?
C31 C30 H30 121.8 . . ?
C31A C30A C29A 116.8(17) . . ?
C31A C30A H30A 121.6 . . ?
C29A C30A H30A 121.6 . . ?
C30 C31 C32 121.2(3) . . ?
C30 C31 H31 119.4 . . ?
C32 C31 H31 119.4 . . ?
C30A C31A C32A 120(2) . . ?
C30A C31A H31A 119.8 . . ?
C32A C31A H31A 119.8 . . ?
C33 C32 C31 122.5(2) . . ?
C33 C32 H32 118.8 . . ?
C31 C32 H32 118.8 . . ?
C33A C32A C31A 119.8(19) . . ?
C33A C32A H32A 120.1 . . ?
C31A C32A H32A 120.1 . . ?
C32 C33 C34 117.3(2) . . ?
C32 C33 H33 121.4 . . ?
C34 C33 H33 121.4 . . ?
C32A C33A C34A 117.6(16) . . ?
C32A C33A H33A 121.2 . . ?
C34A C33A H33A 121.2 . . ?
N5 C34 C33 130.9(2) . . ?
N5 C34 C29 109.4(2) . . ?
C33 C34 C29 119.8(2) . . ?
N5A C34A C33A 130.3(15) . . ?
N5A C34A C29A 108.1(12) . . ?
C33A C34A C29A 121.6(13) . . ?
C36 C35 C40 117.9(2) . . ?
C36 C35 C28 123.7(2) . . ?
C40 C35 C28 118.3(2) . . ?
C36A C35A C40A 118.9(13) . . ?
C36A C35A C28A 123.4(18) . . ?
C40A C35A C28A 116.0(15) . . ?
C37 C36 C35 122.4(2) . . ?
C37 C36 H36 118.8 . . ?
C35 C36 H36 118.8 . . ?
C37A C36A C35A 121.3(15) . . ?
C37A C36A H36A 119.3 . . ?
C35A C36A H36A 119.3 . . ?
C36 C37 C38 119.1(3) . . ?
C36 C37 H37 120.5 . . ?
C38 C37 H37 120.5 . . ?
C36A C37A C38A 118.5(15) . . ?
C36A C37A H37A 120.8 . . ?
C38A C37A H37A 120.8 . . ?
C39 C38 C37 120.0(3) . . ?
C39 C38 H38 120.0 . . ?
C37 C38 H38 120.0 . . ?
C39A C38A C37A 120.2(17) . . ?
C39A C38A H38A 119.9 . . ?
C37A C38A H38A 119.9 . . ?
C38 C39 C40 121.2(2) . . ?
C38 C39 H39 119.4 . . ?
C40 C39 H39 119.4 . . ?
C38A C39A C40A 118(2) . . ?
C38A C39A H39A 120.8 . . ?
C40A C39A H39A 120.8 . . ?
O2 C40 C39 117.7(2) . . ?
O2 C40 C35 122.8(2) . . ?
C39 C40 C35 119.4(2) . . ?
O2A C40A C39A 117(2) . . ?
O2A C40A C35A 119.7(17) . . ?
C39A C40A C35A 116.3(19) . . ?

loop_
_geom_bond_atom_site_label_1
_geom_bond_atom_site_label_2
_geom_bond_distance
_geom_bond_site_symmetry_2
_geom_bond_publ_flag
O1 C14 1.347(4) . ?
O1 H1 0.8200 . ?
O1A C14A 1.342(13) . ?
O1A H1A 0.8200 . ?
O2 C40 1.343(3) . ?
O2 H2 0.8200 . ?
O2A C40A 1.345(18) . ?
O2A H2A 0.8200 . ?
N1 C1 1.328(4) . ?
N1 C8 1.383(4) . ?
N1A C1A 1.321(13) . ?
N1A C8A 1.406(13) . ?
N2 C1 1.371(3) . ?
N2 C3 1.401(4) . ?
N2 C15 1.460(3) . ?
N2A C3A 1.379(11) . ?
N2A C1A 1.386(11) . ?
N2A C15 1.541(8) . ?
N3 C22 1.406(2) . ?
N3 C18 1.412(2) . ?
N3 C21 1.419(3) . ?
N4 C28 1.368(3) . ?
N4 C29 1.397(3) . ?
N4 C25 1.449(2) . ?
N4A C29A 1.366(15) . ?
N4A C28A 1.418(16) . ?
N4A C25 1.454(14) . ?
N5 C28 1.326(3) . ?
N5 C34 1.380(3) . ?
N5A C28A 1.313(18) . ?
N5A C34A 1.380(16) . ?
C1 C9 1.468(4) . ?
C1A C9A 1.468(12) . ?
C3 C8 1.377(4) . ?
C3 C4 1.387(5) . ?
C3A C8A 1.374(12) . ?
C3A C4A 1.397(14) . ?
C4 C5 1.375(6) . ?
C4 H4 0.9300 . ?
C4A C5A 1.371(15) . ?
C4A H4A 0.9300 . ?
C5 C6 1.406(6) . ?
C5 H5 0.9300 . ?
C5A C6A 1.430(18) . ?
C5A H5A 0.9300 . ?
C6 C7 1.362(7) . ?
C6 H6 0.9300 . ?
C6A C7A 1.347(18) . ?
C6A H6A 0.9300 . ?
C7 C8 1.389(5) . ?
C7 H7 0.9300 . ?
C7A C8A 1.369(13) . ?
C7A H7A 0.9300 . ?
C9 C10 1.391(5) . ?
C9 C14 1.408(5) . ?
C9A C10A 1.393(15) . ?
C9A C14A 1.397(14) . ?
C10 C11 1.370(5) . ?
C10 H10 0.9300 . ?
C10A C11A 1.386(14) . ?
C10A H10A 0.9300 . ?
C11 C12 1.373(5) . ?
C11 H11 0.9300 . ?
C11A C12A 1.358(15) . ?
C11A H11A 0.9300 . ?
C12 C13 1.347(7) . ?
C12 H12 0.9300 . ?
C12A C13A 1.356(18) . ?
C12A H12A 0.9300 . ?
C13 C14 1.395(6) . ?
C13 H13 0.9300 . ?
C13A C14A 1.419(16) . ?
C13A H13A 0.9300 . ?
C15 C16 1.363(3) . ?
C15 C20 1.368(3) . ?
C16 C17 1.381(3) . ?
C16 H16 0.9300 . ?
C17 C18 1.381(3) . ?
C17 H17 0.9300 . ?
C18 C19 1.375(3) . ?
C19 C20 1.375(3) . ?
C19 H19 0.9300 . ?
C20 H20 0.9300 . ?
C21 H21A 0.9600 . ?
C21 H21B 0.9600 . ?
C21 H21C 0.9600 . ?
C22 C27 1.387(3) . ?
C22 C23 1.390(3) . ?
C23 C24 1.384(3) . ?
C23 H23 0.9300 . ?
C24 C25 1.378(3) . ?
C24 H24 0.9300 . ?
C25 C26 1.377(3) . ?
C26 C27 1.381(3) . ?
C26 H26 0.9300 . ?
C27 H27 0.9300 . ?
C28 C35 1.461(3) . ?
C28A C35A 1.480(17) . ?
C29 C30 1.382(4) . ?
C29 C34 1.393(3) . ?
C29A C30A 1.397(16) . ?
C29A C34A 1.415(16) . ?
C30 C31 1.384(4) . ?
C30 H30 0.9300 . ?
C30A C31A 1.383(18) . ?
C30A H30A 0.9300 . ?
C31 C32 1.385(4) . ?
C31 H31 0.9300 . ?
C31A C32A 1.394(19) . ?
C31A H31A 0.9300 . ?
C32 C33 1.373(4) . ?
C32 H32 0.9300 . ?
C32A C33A 1.379(18) . ?
C32A H32A 0.9300 . ?
C33 C34 1.393(4) . ?
C33 H33 0.9300 . ?
C33A C34A 1.382(16) . ?
C33A H33A 0.9300 . ?
C35 C36 1.388(3) . ?
C35 C40 1.414(3) . ?
C35A C36A 1.380(16) . ?
C35A C40A 1.423(16) . ?
C36 C37 1.371(4) . ?
C36 H36 0.9300 . ?
C36A C37A 1.375(18) . ?
C36A H36A 0.9300 . ?
C37 C38 1.397(4) . ?
C37 H37 0.9300 . ?
C37A C38A 1.400(18) . ?
C37A H37A 0.9300 . ?
C38 C39 1.367(4) . ?
C38 H38 0.9300 . ?
C38A C39A 1.374(19) . ?
C38A H38A 0.9300 . ?
C39 C40 1.391(4) . ?
C39 H39 0.9300 . ?
C39A C40A 1.40(2) . ?
C39A H39A 0.9300 . ?

loop_
_geom_torsion_atom_site_label_1
_geom_torsion_atom_site_label_2
_geom_torsion_atom_site_label_3
_geom_torsion_atom_site_label_4
_geom_torsion
_geom_torsion_site_symmetry_1
_geom_torsion_site_symmetry_2
_geom_torsion_site_symmetry_3
_geom_torsion_site_symmetry_4
_geom_torsion_publ_flag
C8 N1 C1 N2 -0.3(5) . . . . ?
C8 N1 C1 C9 -179.1(3) . . . . ?
C3 N2 C1 N1 0.1(4) . . . . ?
C15 N2 C1 N1 170.0(3) . . . . ?
C3 N2 C1 C9 178.8(3) . . . . ?
C15 N2 C1 C9 -11.3(4) . . . . ?
C8A N1A C1A N2A -1(2) . . . . ?
C8A N1A C1A C9A 178.9(18) . . . . ?
C3A N2A C1A N1A -1(2) . . . . ?
C15 N2A C1A N1A -166.3(15) . . . . ?
C3A N2A C1A C9A 179.7(19) . . . . ?
C15 N2A C1A C9A 14(2) . . . . ?
C1 N2 C3 C8 0.1(4) . . . . ?
C15 N2 C3 C8 -170.1(2) . . . . ?
C1 N2 C3 C4 -179.2(5) . . . . ?
C15 N2 C3 C4 10.6(7) . . . . ?
C1A N2A C3A C8A 1.7(18) . . . . ?
C15 N2A C3A C8A 162.9(10) . . . . ?
C1A N2A C3A C4A -180(2) . . . . ?
C15 N2A C3A C4A -19(3) . . . . ?
C8 C3 C4 C5 -0.7(7) . . . . ?
N2 C3 C4 C5 178.6(5) . . . . ?
C8A C3A C4A C5A -2(3) . . . . ?
N2A C3A C4A C5A 179.9(19) . . . . ?
C3 C4 C5 C6 4.7(7) . . . . ?
C3A C4A C5A C6A 2(5) . . . . ?
C4 C5 C6 C7 -7.8(8) . . . . ?
C4A C5A C6A C7A -3(9) . . . . ?
C5 C6 C7 C8 6.3(7) . . . . ?
C5A C6A C7A C8A 3(9) . . . . ?
C4 C3 C8 N1 179.1(5) . . . . ?
N2 C3 C8 N1 -0.3(5) . . . . ?
C4 C3 C8 C7 -0.6(7) . . . . ?
N2 C3 C8 C7 -180.0(3) . . . . ?
C1 N1 C8 C3 0.4(5) . . . . ?
C1 N1 C8 C7 -180.0(3) . . . . ?
C6 C7 C8 C3 -2.2(6) . . . . ?
C6 C7 C8 N1 178.2(5) . . . . ?
C6A C7A C8A C3A -3(5) . . . . ?
C6A C7A C8A N1A -179(5) . . . . ?
N2A C3A C8A C7A -179.3(14) . . . . ?
C4A C3A C8A C7A 2(3) . . . . ?
N2A C3A C8A N1A -2(2) . . . . ?
C4A C3A C8A N1A 179(2) . . . . ?
C1A N1A C8A C7A 178.6(16) . . . . ?
C1A N1A C8A C3A 2(2) . . . . ?
N1 C1 C9 C10 167.5(4) . . . . ?
N2 C1 C9 C10 -11.1(6) . . . . ?
N1 C1 C9 C14 -9.7(5) . . . . ?
N2 C1 C9 C14 171.8(3) . . . . ?
N1A C1A C9A C10A -171(2) . . . . ?
N2A C1A C9A C10A 9(3) . . . . ?
N1A C1A C9A C14A 7(3) . . . . ?
N2A C1A C9A C14A -173.7(17) . . . . ?
C14 C9 C10 C11 -1.9(6) . . . . ?
C1 C9 C10 C11 -179.1(4) . . . . ?
C14A C9A C10A C11A 6(4) . . . . ?
C1A C9A C10A C11A -177(2) . . . . ?
C9 C10 C11 C12 -0.1(6) . . . . ?
C9A C10A C11A C12A -7(3) . . . . ?
C10 C11 C12 C13 1.0(12) . . . . ?
C10A C11A C12A C13A -10(3) . . . . ?
C11 C12 C13 C14 0(2) . . . . ?
C11A C12A C13A C14A 28(4) . . . . ?
C12 C13 C14 O1 176.3(11) . . . . ?
C12 C13 C14 C9 -2(2) . . . . ?
C10 C9 C14 O1 -175.5(4) . . . . ?
C1 C9 C14 O1 1.8(6) . . . . ?
C10 C9 C14 C13 3.1(11) . . . . ?
C1 C9 C14 C13 -179.5(10) . . . . ?
C10A C9A C14A O1A 180(2) . . . . ?
C1A C9A C14A O1A 2(3) . . . . ?
C10A C9A C14A C13A 12(3) . . . . ?
C1A C9A C14A C13A -166(2) . . . . ?
C12A C13A C14A O1A 162(2) . . . . ?
C12A C13A C14A C9A -29(3) . . . . ?
C1 N2 C15 C16 110.1(3) . . . . ?
C3 N2 C15 C16 -81.8(4) . . . . ?
C1 N2 C15 C20 -77.5(3) . . . . ?
C3 N2 C15 C20 90.6(4) . . . . ?
C3A N2A C15 C16 91.8(16) . . . . ?
C1A N2A C15 C16 -108.3(8) . . . . ?
C3A N2A C15 C20 -56.2(17) . . . . ?
C1A N2A C15 C20 103.6(8) . . . . ?
C20 C15 C16 C17 1.4(4) . . . . ?
N2 C15 C16 C17 173.8(3) . . . . ?
N2A C15 C16 C17 -144.7(4) . . . . ?
C15 C16 C17 C18 -0.9(5) . . . . ?
C16 C17 C18 C19 -1.0(4) . . . . ?
C16 C17 C18 N3 -178.0(3) . . . . ?
C22 N3 C18 C19 32.6(3) . . . . ?
C21 N3 C18 C19 -146.7(3) . . . . ?
C22 N3 C18 C17 -150.5(2) . . . . ?
C21 N3 C18 C17 30.3(4) . . . . ?
C17 C18 C19 C20 2.5(4) . . . . ?
N3 C18 C19 C20 179.5(2) . . . . ?
C16 C15 C20 C19 0.0(4) . . . . ?
N2 C15 C20 C19 -172.4(2) . . . . ?
N2A C15 C20 C19 147.7(4) . . . . ?
C18 C19 C20 C15 -2.0(4) . . . . ?
C18 N3 C22 C27 43.0(3) . . . . ?
C21 N3 C22 C27 -137.8(3) . . . . ?
C18 N3 C22 C23 -137.7(2) . . . . ?
C21 N3 C22 C23 41.5(3) . . . . ?
C27 C22 C23 C24 -2.2(3) . . . . ?
N3 C22 C23 C24 178.6(2) . . . . ?
C22 C23 C24 C25 0.6(4) . . . . ?
C23 C24 C25 C26 1.0(3) . . . . ?
C23 C24 C25 N4 -175.8(2) . . . . ?
C23 C24 C25 N4A 141.2(12) . . . . ?
C28 N4 C25 C26 120.8(2) . . . . ?
C29 N4 C25 C26 -65.8(3) . . . . ?
C28 N4 C25 C24 -62.3(3) . . . . ?
C29 N4 C25 C24 111.0(2) . . . . ?
C29A N4A C25 C26 93(5) . . . . ?
C28A N4A C25 C26 -94(3) . . . . ?
C29A N4A C25 C24 -46(5) . . . . ?
C28A N4A C25 C24 127(3) . . . . ?
C24 C25 C26 C27 -1.0(3) . . . . ?
N4 C25 C26 C27 175.97(18) . . . . ?
N4A C25 C26 C27 -133.0(10) . . . . ?
C25 C26 C27 C22 -0.6(3) . . . . ?
C23 C22 C27 C26 2.2(3) . . . . ?
N3 C22 C27 C26 -178.6(2) . . . . ?
C34 N5 C28 N4 0.2(2) . . . . ?
C34 N5 C28 C35 -176.00(19) . . . . ?
C29 N4 C28 N5 -0.4(2) . . . . ?
C25 N4 C28 N5 173.80(18) . . . . ?
C29 N4 C28 C35 175.6(2) . . . . ?
C25 N4 C28 C35 -10.3(3) . . . . ?
C34A N5A C28A N4A -22(6) . . . . ?
C34A N5A C28A C35A -164(5) . . . . ?
C29A N4A C28A N5A 16(5) . . . . ?
C25 N4A C28A N5A -159(3) . . . . ?
C29A N4A C28A C35A 159(4) . . . . ?
C25 N4A C28A C35A -16(6) . . . . ?
C28 N4 C29 C30 -179.9(2) . . . . ?
C25 N4 C29 C30 5.3(3) . . . . ?
C28 N4 C29 C34 0.4(2) . . . . ?
C25 N4 C29 C34 -174.34(17) . . . . ?
C28A N4A C29A C30A 161(6) . . . . ?
C25 N4A C29A C30A -25(10) . . . . ?
C28A N4A C29A C34A -3(6) . . . . ?
C25 N4A C29A C34A 170(5) . . . . ?
C34 C29 C30 C31 -0.1(3) . . . . ?
N4 C29 C30 C31 -179.7(2) . . . . ?
N4A C29A C30A C31A -178(6) . . . . ?
C34A C29A C30A C31A -15(9) . . . . ?
C29 C30 C31 C32 -0.2(4) . . . . ?
C29A C30A C31A C32A 24(9) . . . . ?
C30 C31 C32 C33 0.2(4) . . . . ?
C30A C31A C32A C33A -24(11) . . . . ?
C31 C32 C33 C34 0.0(4) . . . . ?
C31A C32A C33A C34A 14(11) . . . . ?
C28 N5 C34 C33 179.7(2) . . . . ?
C28 N5 C34 C29 0.1(2) . . . . ?
C32 C33 C34 N5 -179.9(2) . . . . ?
C32 C33 C34 C29 -0.3(4) . . . . ?
C30 C29 C34 N5 -180.0(2) . . . . ?
N4 C29 C34 N5 -0.3(2) . . . . ?
C30 C29 C34 C33 0.3(3) . . . . ?
N4 C29 C34 C33 -180.0(2) . . . . ?
C28A N5A C34A C33A -163(8) . . . . ?
C28A N5A C34A C29A 19(7) . . . . ?
C32A C33A C34A N5A 178(8) . . . . ?
C32A C33A C34A C29A -5(11) . . . . ?
N4A C29A C34A N5A -9(8) . . . . ?
C30A C29A C34A N5A -177(5) . . . . ?
N4A C29A C34A C33A 173(7) . . . . ?
C30A C29A C34A C33A 6(11) . . . . ?
N5 C28 C35 C36 158.2(2) . . . . ?
N4 C28 C35 C36 -17.4(4) . . . . ?
N5 C28 C35 C40 -19.4(3) . . . . ?
N4 C28 C35 C40 165.1(2) . . . . ?
N5A C28A C35A C36A 161(5) . . . . ?
N4A C28A C35A C36A 22(7) . . . . ?
N5A C28A C35A C40A -34(6) . . . . ?
N4A C28A C35A C40A -173(4) . . . . ?
C40 C35 C36 C37 -0.6(3) . . . . ?
C28 C35 C36 C37 -178.1(2) . . . . ?
C40A C35A C36A C37A -2(9) . . . . ?
C28A C35A C36A C37A 163(6) . . . . ?
C35 C36 C37 C38 -1.1(4) . . . . ?
C35A C36A C37A C38A -8(10) . . . . ?
C36 C37 C38 C39 1.9(4) . . . . ?
C36A C37A C38A C39A -1(11) . . . . ?
C37 C38 C39 C40 -1.1(4) . . . . ?
C37A C38A C39A C40A 21(11) . . . . ?
C38 C39 C40 O2 -179.1(2) . . . . ?
C38 C39 C40 C35 -0.7(4) . . . . ?
C36 C35 C40 O2 179.8(2) . . . . ?
C28 C35 C40 O2 -2.5(3) . . . . ?
C36 C35 C40 C39 1.5(3) . . . . ?
C28 C35 C40 C39 179.2(2) . . . . ?
C38A C39A C40A O2A 179(6) . . . . ?
C38A C39A C40A C35A -30(9) . . . . ?
C36A C35A C40A O2A 171(5) . . . . ?
C28A C35A C40A O2A 6(7) . . . . ?
C36A C35A C40A C39A 21(7) . . . . ?
C28A C35A C40A C39A -145(5) . . . . ?
